data_4112831
loop_
_publ_author_name
'Shinji Yamada'
'Tomoko Misono'
'Seiji Tsuzuki'

_publ_section_title
;
 Cation-\p Interactions of a Thiocarbonyl Group and a Carbonyl Group with
 a Pyridinium Nucleus
;
_journal_name_full 'Journal of the American Chemical Society'
_journal_page_first 9862
_journal_page_last 9872
_journal_paper_doi 10.1021/ja0490119
_journal_volume 126
_journal_year 2004
_chemical_formula_sum 'C16 H15 Br N2 O S2'
_chemical_formula_weight 395.33
_chemical_melting_point 471(1)
_chemical_name_systematic
; 
 1-Benzyl-3-(2-thioxothiazolidine-3-carbonyl)pyridinium bromide 
;
_space_group_IT_number 7
_symmetry_cell_setting monoclinic
_symmetry_space_group_name_Hall 'P -2yac'
_symmetry_space_group_name_H-M 'P 1 n 1'
_atom_sites_solution_hydrogens geom
_atom_sites_solution_primary direct
_atom_sites_solution_secondary difmap
_audit_creation_method SHELXL-93
_cell_angle_alpha 90.00
_cell_angle_beta 101.49(2)
_cell_angle_gamma 90.00
_cell_formula_units_Z 2
_cell_length_a 8.132(3)
_cell_length_b 7.399(2)
_cell_length_c 14.431(3)
_cell_measurement_temperature 293(2)
_cell_volume 850.9(4)
_computing_cell_refinement 'Rigaku afc7r'
_computing_data_collection 'Rigaku afc7r'
_computing_molecular_graphics SHELXTL
_computing_structure_refinement 'SHELXL-93 (Sheldrick, 1993)'
_computing_structure_solution 'SHELXS-86 (Sheldrick, 1990)'
_diffrn_ambient_temperature 293(2)
_diffrn_measurement_device 'Rigaku afc7r'
_diffrn_radiation_monochromator graphite
_diffrn_radiation_source 'fine-focus sealed tube'
_diffrn_radiation_type CuK\a
_diffrn_radiation_wavelength 1.54178
_diffrn_reflns_av_R_equivalents 0.0000
_diffrn_reflns_av_sigmaI/netI 0.0057
_diffrn_reflns_limit_h_max 9
_diffrn_reflns_limit_h_min 0
_diffrn_reflns_limit_k_max 8
_diffrn_reflns_limit_k_min 0
_diffrn_reflns_limit_l_max 15
_diffrn_reflns_limit_l_min -16
_diffrn_reflns_number 1343
_diffrn_reflns_theta_max 67.40
_diffrn_reflns_theta_min 5.80
_exptl_absorpt_coefficient_mu 5.603
_exptl_absorpt_correction_type multi-scan
_exptl_crystal_colour yellow
_exptl_crystal_density_diffrn 1.543
_exptl_crystal_description prismatic
_exptl_crystal_F_000 400
_exptl_crystal_size_max 0.2
_exptl_crystal_size_mid 0.2
_exptl_crystal_size_min 0.2
_refine_diff_density_max 0.433
_refine_diff_density_min -0.443
_refine_diff_density_rms 0.056
_refine_ls_abs_structure_details 'Flack H D (1983), Acta Cryst. A39, 876-881'
_refine_ls_abs_structure_Flack -0.06(2)
_refine_ls_extinction_coef 0.0220(15)
_refine_ls_extinction_expression Fc^*^=kFc[1+0.001xFc^2^\l^3^/sin(2\q)]^-1/4^
_refine_ls_extinction_method SHELXL
_refine_ls_goodness_of_fit_all 1.476
_refine_ls_goodness_of_fit_obs 1.450
_refine_ls_matrix_type full
_refine_ls_number_parameters 200
_refine_ls_number_reflns 1341
_refine_ls_number_restraints 2
_refine_ls_restrained_S_all 1.528
_refine_ls_restrained_S_obs 1.449
_refine_ls_R_factor_all 0.0239
_refine_ls_R_factor_obs 0.0235
_refine_ls_shift/esd_max -0.039
_refine_ls_shift/esd_mean 0.006
_refine_ls_structure_factor_coef Fsqd
_refine_ls_weighting_details 'w=1/[\s^2^(Fo^2^)+(0.0600P)^2^+0.0000P] where P=(Fo^2^+2Fc^2^)/3'
_refine_ls_weighting_scheme calc
_refine_ls_wR_factor_all 0.0888
_refine_ls_wR_factor_obs 0.0840
_reflns_number_observed 1336
_reflns_number_total 1343
_reflns_observed_criterion >2sigma(I)
_cod_data_source_file ja0490119si20040312_111626_2.cif
_cod_data_source_block 2a
_cod_depositor_comments
;
The following automatic conversions were performed:

'_refine_ls_weighting_scheme' value 'calc
w=1/[\s^2^(Fo^2^)+(0.0600P)^2^+0.0000P] where P=(Fo^2^+2Fc^2^)/3' was
changed to 'calc'. New tag '_refine_ls_weighting_details' was
created. The value of the new tag was set to
'w=1/[\s^2^(Fo^2^)+(0.0600P)^2^+0.0000P] where P=(Fo^2^+2Fc^2^)/3'.

Automatic conversion script
Id: cif_fix_values 3143 2015-03-26 13:38:13Z robertas 
;
_cod_database_code 4112831

loop_
_symmetry_equiv_pos_as_xyz
'x, y, z'
'x+1/2, -y, z+1/2'

loop_
_atom_site_aniso_label
_atom_site_aniso_U_11
_atom_site_aniso_U_22
_atom_site_aniso_U_33
_atom_site_aniso_U_23
_atom_site_aniso_U_13
_atom_site_aniso_U_12
Br1 0.0427(3) 0.0483(3) 0.0367(3) -0.0032(2) 0.0125(2) 0.0040(3)
S1 0.0725(11) 0.0461(7) 0.0609(10) 0.0168(7) -0.0255(9) -0.0027(8)
S2 0.0605(9) 0.0368(7) 0.0674(9) 0.0016(6) 0.0004(7) -0.0109(7)
O1 0.057(2) 0.050(2) 0.029(2) 0.006(2) 0.003(2) -0.008(2)
N1 0.034(2) 0.035(2) 0.033(2) 0.001(2) -0.003(2) -0.002(2)
N2 0.030(2) 0.032(2) 0.028(2) 0.0008(15) 0.0039(14) -0.003(2)
C1 0.030(2) 0.040(2) 0.027(2) 0.002(2) -0.002(2) -0.001(2)
C2 0.031(3) 0.036(2) 0.027(2) -0.002(2) 0.004(2) -0.003(2)
C3 0.034(2) 0.031(2) 0.029(2) 0.003(2) 0.005(2) 0.000(2)
C4 0.023(2) 0.043(2) 0.037(3) 0.004(2) 0.006(2) -0.003(2)
C5 0.039(3) 0.047(2) 0.031(2) 0.000(2) 0.011(2) 0.005(2)
C6 0.039(3) 0.036(2) 0.031(2) -0.004(2) 0.003(2) 0.002(2)
C7 0.049(3) 0.032(2) 0.045(3) 0.000(2) 0.000(2) -0.004(2)
C8 0.047(3) 0.043(2) 0.034(2) -0.007(2) -0.005(2) 0.004(2)
C9 0.040(4) 0.051(3) 0.062(4) -0.015(2) -0.006(3) -0.006(2)
C10 0.033(2) 0.044(3) 0.038(2) -0.006(2) 0.004(2) -0.009(2)
C11 0.022(2) 0.050(3) 0.040(3) 0.000(2) 0.006(2) -0.008(2)
C12 0.051(4) 0.048(3) 0.046(3) 0.002(2) 0.006(3) -0.006(3)
C13 0.060(4) 0.053(3) 0.076(4) 0.008(3) 0.019(3) 0.008(3)
C14 0.047(3) 0.074(4) 0.076(5) 0.020(4) 0.012(3) 0.015(3)
C15 0.046(4) 0.125(7) 0.053(4) 0.016(5) -0.002(3) 0.015(5)
C16 0.036(3) 0.084(4) 0.046(3) -0.004(3) 0.003(3) 0.009(3)

loop_
_atom_site_label
_atom_site_type_symbol
_atom_site_fract_x
_atom_site_fract_y
_atom_site_fract_z
_atom_site_U_iso_or_equiv
_atom_site_thermal_displace_type
_atom_site_occupancy
_atom_site_calc_flag
_atom_site_refinement_flags
Br1 Br 0.26632(2) 0.38370(6) 0.50583(2) 0.0419(2) Uani 1 d .
S1 S 0.1900(3) 1.0805(2) 0.82850(13) 0.0652(5) Uani 1 d .
S2 S 0.4945(2) 1.2545(2) 0.93652(12) 0.0566(4) Uani 1 d .
O1 O 0.3321(5) 0.6930(5) 1.0564(2) 0.0463(9) Uani 1 d .
N1 N 0.4026(5) 0.9414(6) 0.9813(3) 0.0353(9) Uani 1 d .
N2 N 0.0255(5) 0.5597(6) 0.7864(3) 0.0303(8) Uani 1 d .
C1 C 0.3294(6) 0.7716(7) 0.9833(3) 0.0337(10) Uani 1 d .
C2 C 0.0924(7) 0.6320(6) 0.8704(4) 0.0314(10) Uani 1 d .
H2 H 0.0274(7) 0.6446(6) 0.9162(4) 0.038 Uiso 1 calc R
C3 C 0.2573(6) 0.6878(6) 0.8892(3) 0.0313(9) Uani 1 d .
C4 C 0.3564(6) 0.6560(7) 0.8237(4) 0.0345(10) Uani 1 d .
H4 H 0.4685(6) 0.6908(7) 0.8360(4) 0.041 Uiso 1 calc R
C5 C 0.2861(7) 0.5708(8) 0.7390(4) 0.0387(10) Uani 1 d .
H5 H 0.3523(7) 0.5441(8) 0.6952(4) 0.046 Uiso 1 calc R
C6 C 0.1195(7) 0.5267(6) 0.7207(3) 0.0360(10) Uani 1 d .
H6 H 0.0709(7) 0.4741(6) 0.6632(3) 0.043 Uiso 1 calc R
C7 C 0.3557(9) 1.0750(8) 0.9138(4) 0.0433(12) Uani 1 d .
C8 C 0.5256(7) 1.0005(7) 1.0643(4) 0.0434(12) Uani 1 d .
H8A H 0.5897(7) 0.8985(7) 1.0945(4) 0.052 Uiso 1 calc R
H8B H 0.4701(7) 1.0587(7) 1.1099(4) 0.052 Uiso 1 calc R
C9 C 0.6387(9) 1.1329(8) 1.0268(5) 0.053(2) Uani 1 d .
H9A H 0.7232(9) 1.0702(8) 1.0001(5) 0.064 Uiso 1 calc R
H9B H 0.6939(9) 1.2138(8) 1.0762(5) 0.064 Uiso 1 calc R
C10 C -0.1602(7) 0.5272(7) 0.7620(4) 0.0385(11) Uani 1 d .
H10A H -0.2008(7) 0.4974(7) 0.8190(4) 0.046 Uiso 1 calc R
H10B H -0.1835(7) 0.4254(7) 0.7190(4) 0.046 Uiso 1 calc R
C11 C -0.2510(6) 0.6920(7) 0.7165(3) 0.0372(11) Uani 1 d .
C12 C -0.2569(9) 0.8489(8) 0.7683(5) 0.0486(14) Uani 1 d .
H12 H -0.2030(9) 0.8530(8) 0.8315(5) 0.058 Uiso 1 calc R
C13 C -0.3424(10) 0.9995(10) 0.7268(5) 0.062(2) Uani 1 d .
H13 H -0.3450(10) 1.1048(10) 0.7617(5) 0.075 Uiso 1 calc R
C14 C -0.4251(9) 0.9923(11) 0.6318(5) 0.066(2) Uani 1 d .
H14 H -0.4840(9) 1.0918(11) 0.6031(5) 0.079 Uiso 1 calc R
C15 C -0.4171(10) 0.8351(15) 0.5820(6) 0.077(2) Uani 1 d .
H15 H -0.4711(10) 0.8294(15) 0.5189(6) 0.092 Uiso 1 calc R
C16 C -0.3320(8) 0.6871(11) 0.6230(4) 0.0560(15) Uani 1 d .
H16 H -0.3286(8) 0.5825(11) 0.5877(4) 0.067 Uiso 1 calc R

loop_
_atom_type_symbol
_atom_type_description
_atom_type_scat_dispersion_real
_atom_type_scat_dispersion_imag
_atom_type_scat_source
C C 0.0181 0.0091 'International Tables Vol C Tables 4.2.6.8 and 6.1.1.4'
H H 0.0000 0.0000 'International Tables Vol C Tables 4.2.6.8 and 6.1.1.4'
O O 0.0492 0.0322 'International Tables Vol C Tables 4.2.6.8 and 6.1.1.4'
N N 0.0311 0.0180 'International Tables Vol C Tables 4.2.6.8 and 6.1.1.4'
S S 0.3331 0.5567 'International Tables Vol C Tables 4.2.6.8 and 6.1.1.4'
Br Br -0.6763 1.2805 'International Tables Vol C Tables 4.2.6.8 and 6.1.1.4'

loop_
_geom_angle_atom_site_label_1
_geom_angle_atom_site_label_2
_geom_angle_atom_site_label_3
_geom_angle
_geom_angle_site_symmetry_1
_geom_angle_site_symmetry_3
C7 S1 C3 71.7(2) . .
C7 S1 C4 73.9(2) . .
C3 S1 C4 23.67(13) . .
C7 S1 C2 91.6(2) . .
C3 S1 C2 23.05(14) . .
C4 S1 C2 40.24(12) . .
C7 S1 C6 112.3(2) . 1_565
C3 S1 C6 171.23(14) . 1_565
C4 S1 C6 148.30(14) . 1_565
C2 S1 C6 155.82(14) . 1_565
C7 S1 N2 110.8(2) . 1_565
C3 S1 N2 166.49(14) . 1_565
C4 S1 N2 168.89(12) . 1_565
C2 S1 N2 146.11(13) . 1_565
C6 S1 N2 20.84(11) 1_565 1_565
C7 S1 C5 94.7(2) . 1_565
C3 S1 C5 157.70(15) . 1_565
C4 S1 C5 136.50(14) . 1_565
C2 S1 C5 171.21(13) . 1_565
C6 S1 C5 20.05(12) 1_565 1_565
N2 S1 C5 35.16(10) 1_565 1_565
C7 S1 N2 106.5(2) . .
C3 S1 N2 34.84(10) . .
C4 S1 N2 41.50(11) . .
C2 S1 N2 18.25(11) . .
C6 S1 N2 140.52(10) 1_565 .
N2 S1 N2 139.72(12) 1_565 .
C5 S1 N2 153.05(11) 1_565 .
C7 S1 C5 91.9(2) . .
C3 S1 C5 35.17(11) . .
C4 S1 C5 18.59(12) . .
C2 S1 C5 41.13(12) . .
C6 S1 C5 136.07(13) 1_565 .
N2 S1 C5 152.83(11) 1_565 .
C5 S1 C5 132.3(2) 1_565 .
N2 S1 C5 33.39(10) . .
C7 S1 C2 93.8(2) . 1_565
C3 S1 C2 155.05(13) . 1_565
C4 S1 C2 167.14(13) . 1_565
C2 S1 C2 146.9(2) . 1_565
C6 S1 C2 33.71(10) 1_565 1_565
N2 S1 C2 18.20(10) 1_565 1_565
C5 S1 C2 38.78(11) 1_565 1_565
N2 S1 C2 150.15(11) . 1_565
C5 S1 C2 169.78(12) . 1_565
C7 S1 C6 105.9(2) . .
C3 S1 C6 38.25(11) . .
C4 S1 C6 32.80(11) . .
C2 S1 C6 32.26(11) . .
C6 S1 C6 134.20(14) 1_565 .
N2 S1 C6 143.13(10) 1_565 .
C5 S1 C6 139.27(12) 1_565 .
N2 S1 C6 17.97(9) . .
C5 S1 C6 18.18(11) . .
C2 S1 C6 159.99(11) 1_565 .
C7 S1 C4 80.2(2) . 1_565
C3 S1 C4 150.84(13) . 1_565
C4 S1 C4 138.7(2) . 1_565
C2 S1 C4 170.79(12) . 1_565
C6 S1 C4 32.19(10) 1_565 1_565
N2 S1 C4 37.46(9) 1_565 1_565
C5 S1 C4 17.76(10) 1_565 1_565
N2 S1 C4 170.76(9) . 1_565
C5 S1 C4 142.33(12) . 1_565
C2 S1 C4 31.61(10) 1_565 1_565
C6 S1 C4 154.67(11) . 1_565
C7 S2 C9 93.4(3) . .
C7 S2 C4 115.5(2) . 1_565
C9 S2 C4 150.2(2) . 1_565
C7 S2 C3 109.3(2) . 1_565
C9 S2 C3 142.7(2) . 1_565
C4 S2 C3 21.66(11) 1_565 1_565
C7 S2 C5 98.8(2) . 1_565
C9 S2 C5 166.2(3) . 1_565
C4 S2 C5 21.37(12) 1_565 1_565
C3 S2 C5 36.87(10) 1_565 1_565
C7 S2 C2 91.0(2) . 1_565
C9 S2 C2 147.7(3) . 1_565
C4 S2 C2 33.94(11) 1_565 1_565
C3 S2 C2 18.35(11) 1_565 1_565
C5 S2 C2 39.07(11) 1_565 1_565
C7 S2 C6 83.3(2) . 1_565
C9 S2 C6 176.4(3) . 1_565
C4 S2 C6 32.76(10) 1_565 1_565
C3 S2 C6 38.35(9) 1_565 1_565
C5 S2 C6 17.43(12) 1_565 1_565
C2 S2 C6 31.44(10) 1_565 1_565
C7 S2 N2 80.7(2) . 1_565
C9 S2 N2 160.6(3) . 1_565
C4 S2 N2 36.39(10) 1_565 1_565
C3 S2 N2 30.72(9) 1_565 1_565
C5 S2 N2 30.84(9) 1_565 1_565
C2 S2 N2 16.86(9) 1_565 1_565
C6 S2 N2 17.17(9) 1_565 1_565
C7 N1 C1 126.8(4) . .
C7 N1 C8 114.1(4) . .
C1 N1 C8 118.4(4) . .
C2 N2 C6 121.5(4) . .
C2 N2 C10 119.1(4) . .
C6 N2 C10 119.3(4) . .
C2 N2 S1 54.9(2) . .
C6 N2 S1 93.4(3) . .
C10 N2 S1 118.1(3) . .
O1 C1 N1 121.5(4) . .
O1 C1 C3 122.0(4) . .
N1 C1 C3 116.4(4) . .
N2 C2 C3 120.2(5) . .
N2 C2 S1 106.8(3) . .
C3 C2 S1 60.2(2) . .
C2 C3 C4 119.5(5) . .
C2 C3 C1 119.4(4) . .
C4 C3 C1 120.9(5) . .
C2 C3 S1 96.7(3) . .
C4 C3 S1 93.5(3) . .
C1 C3 S1 83.2(3) . .
C3 C4 C5 119.0(5) . .
C3 C4 S1 62.8(3) . .
C5 C4 S1 109.7(3) . .
C6 C5 C4 119.7(5) . .
C6 C5 S1 92.1(3) . .
C4 C5 S1 51.7(3) . .
N2 C6 C5 119.8(4) . .
N2 C6 S1 68.6(3) . .
C5 C6 S1 69.7(3) . .
N1 C7 S1 128.1(5) . .
N1 C7 S2 109.6(4) . .
S1 C7 S2 122.1(4) . .
N1 C8 C9 105.3(5) . .
C8 C9 S2 103.1(5) . .
N2 C10 C11 110.8(4) . .
C16 C11 C12 119.3(6) . .
C16 C11 C10 120.1(6) . .
C12 C11 C10 120.6(5) . .
C11 C12 C13 120.5(6) . .
C12 C13 C14 119.6(7) . .
C15 C14 C13 118.6(7) . .
C16 C15 C14 121.7(7) . .
C15 C16 C11 120.3(8) . .

loop_
_geom_bond_atom_site_label_1
_geom_bond_atom_site_label_2
_geom_bond_distance
_geom_bond_site_symmetry_2
S1 C7 1.635(7) .
S1 C3 3.053(5) .
S1 C4 3.426(5) .
S1 C2 3.493(5) .
S1 C6 3.646(5) 1_565
S1 N2 3.795(5) 1_565
S1 C5 3.980(6) 1_565
S1 N2 4.085(5) .
S1 C5 4.111(6) .
S1 C2 4.223(5) 1_565
S1 C6 4.380(5) .
S1 C4 4.472(5) 1_565
S2 C7 1.732(6) .
S2 C9 1.809(7) .
S2 C4 3.465(5) 1_565
S2 C3 3.734(5) 1_565
S2 C5 3.814(6) 1_565
S2 C2 4.262(6) 1_565
S2 C6 4.390(5) 1_565
S2 N2 4.588(4) 1_565
O1 C1 1.200(6) .
N1 C7 1.386(7) .
N1 C1 1.393(7) .
N1 C8 1.466(6) .
N2 C2 1.337(7) .
N2 C6 1.354(7) .
N2 C10 1.500(7) .
C1 C3 1.503(6) .
C2 C3 1.377(8) .
C3 C4 1.378(7) .
C4 C5 1.393(8) .
C5 C6 1.368(8) .
C8 C9 1.516(10) .
C10 C11 1.507(8) .
C11 C16 1.379(8) .
C11 C12 1.387(8) .
C12 C13 1.385(10) .
C13 C14 1.402(11) .
C14 C15 1.376(13) .
C15 C16 1.365(12) .

loop_
_geom_torsion_atom_site_label_1
_geom_torsion_atom_site_label_2
_geom_torsion_atom_site_label_3
_geom_torsion_atom_site_label_4
_geom_torsion
_geom_torsion_site_symmetry_1
C7 S1 N2 C2 36.0(4) .
C3 S1 N2 C2 38.2(4) .
C4 S1 N2 C2 75.5(4) .
C2 S1 N2 C2 0.000(3) .
C6 S1 N2 C2 -154.2(4) 1_565
N2 S1 N2 C2 -121.4(4) 1_565
C5 S1 N2 C2 176.6(4) 1_565
C5 S1 N2 C2 103.3(4) .
C2 S1 N2 C2 -95.1(4) 1_565
C6 S1 N2 C2 126.7(5) .
C4 S1 N2 C2 171.7(6) 1_565
C7 S1 N2 C6 -90.6(4) .
C3 S1 N2 C6 -88.5(3) .
C4 S1 N2 C6 -51.2(3) .
C2 S1 N2 C6 -126.7(5) .
C6 S1 N2 C6 79.2(3) 1_565
N2 S1 N2 C6 111.9(3) 1_565
C5 S1 N2 C6 49.9(4) 1_565
C5 S1 N2 C6 -23.4(3) .
C2 S1 N2 C6 138.3(3) 1_565
C6 S1 N2 C6 0.000(1) .
C4 S1 N2 C6 45.0(7) 1_565
C7 S1 N2 C10 143.4(4) .
C3 S1 N2 C10 145.5(4) .
C4 S1 N2 C10 -177.2(4) .
C2 S1 N2 C10 107.4(5) .
C6 S1 N2 C10 -46.8(4) 1_565
N2 S1 N2 C10 -14.1(4) 1_565
C5 S1 N2 C10 -76.1(4) 1_565
C5 S1 N2 C10 -149.3(4) .
C2 S1 N2 C10 12.3(4) 1_565
C6 S1 N2 C10 -126.0(4) .
C4 S1 N2 C10 -80.9(7) 1_565
C7 N1 C1 O1 -152.1(5) .
C8 N1 C1 O1 18.2(8) .
C7 N1 C1 C3 31.7(8) .
C8 N1 C1 C3 -158.0(4) .
C6 N2 C2 C3 5.0(7) .
C10 N2 C2 C3 -170.4(4) .
S1 N2 C2 C3 -64.9(4) .
C6 N2 C2 S1 69.9(5) .
C10 N2 C2 S1 -105.5(4) .
S1 N2 C2 S1 0.000(1) .
C7 S1 C2 N2 -145.7(4) .
C3 S1 C2 N2 -115.6(5) .
C4 S1 C2 N2 -83.2(4) .
C6 S1 C2 N2 42.5(6) 1_565
N2 S1 C2 N2 81.6(4) 1_565
C5 S1 C2 N2 -10.3(11) 1_565
N2 S1 C2 N2 0.000(2) .
C5 S1 C2 N2 -54.5(3) .
C2 S1 C2 N2 114.9(3) 1_565
C6 S1 C2 N2 -27.6(3) .
C4 S1 C2 N2 -171.7(7) 1_565
C7 S1 C2 C3 -30.0(4) .
C3 S1 C2 C3 0.0 .
C4 S1 C2 C3 32.5(3) .
C6 S1 C2 C3 158.2(4) 1_565
N2 S1 C2 C3 -162.7(3) 1_565
C5 S1 C2 C3 105.4(9) 1_565
N2 S1 C2 C3 115.6(5) .
C5 S1 C2 C3 61.1(3) .
C2 S1 C2 C3 -129.5(3) 1_565
C6 S1 C2 C3 88.0(4) .
C4 S1 C2 C3 -56.0(9) 1_565
N2 C2 C3 C4 -5.0(7) .
S1 C2 C3 C4 -97.9(4) .
N2 C2 C3 C1 179.0(4) .
S1 C2 C3 C1 86.0(4) .
N2 C2 C3 S1 93.0(4) .
S1 C2 C3 S1 0.0 .
O1 C1 C3 C2 58.5(7) .
N1 C1 C3 C2 -125.3(5) .
O1 C1 C3 C4 -117.5(6) .
N1 C1 C3 C4 58.7(6) .
O1 C1 C3 S1 152.4(5) .
N1 C1 C3 S1 -31.4(4) .
C7 S1 C3 C2 148.2(4) .
C4 S1 C3 C2 -120.3(5) .
C2 S1 C3 C2 0.0 .
C6 S1 C3 C2 -92.8(10) 1_565
N2 S1 C3 C2 45.1(7) 1_565
C5 S1 C3 C2 -157.2(4) 1_565
N2 S1 C3 C2 -29.6(3) .
C5 S1 C3 C2 -89.7(4) .
C2 S1 C3 C2 91.1(4) 1_565
C6 S1 C3 C2 -59.5(3) .
C4 S1 C3 C2 164.2(3) 1_565
C7 S1 C3 C4 -91.5(4) .
C4 S1 C3 C4 0.000(4) .
C2 S1 C3 C4 120.3(5) .
C6 S1 C3 C4 27.5(11) 1_565
N2 S1 C3 C4 165.4(4) 1_565
C5 S1 C3 C4 -36.9(5) 1_565
N2 S1 C3 C4 90.7(3) .
C5 S1 C3 C4 30.6(3) .
C2 S1 C3 C4 -148.6(3) 1_565
C6 S1 C3 C4 60.8(3) .
C4 S1 C3 C4 -75.5(4) 1_565
C7 S1 C3 C1 29.2(4) .
C4 S1 C3 C1 120.7(5) .
C2 S1 C3 C1 -119.0(4) .
C6 S1 C3 C1 148.3(9) 1_565
N2 S1 C3 C1 -73.9(6) 1_565
C5 S1 C3 C1 83.9(4) 1_565
N2 S1 C3 C1 -148.6(4) .
C5 S1 C3 C1 151.3(4) .
C2 S1 C3 C1 -27.8(5) 1_565
C6 S1 C3 C1 -178.5(4) .
C4 S1 C3 C1 45.2(4) 1_565
C2 C3 C4 C5 1.2(7) .
C1 C3 C4 C5 177.2(5) .
S1 C3 C4 C5 -98.6(5) .
C2 C3 C4 S1 99.8(4) .
C1 C3 C4 S1 -84.2(4) .
S1 C3 C4 S1 0.000(2) .
C7 S1 C4 C3 81.1(4) .
C3 S1 C4 C3 0.000(4) .
C2 S1 C4 C3 -31.6(3) .
C6 S1 C4 C3 -172.3(3) 1_565
N2 S1 C4 C3 -162.2(5) 1_565
C5 S1 C4 C3 160.7(3) 1_565
N2 S1 C4 C3 -59.6(3) .
C5 S1 C4 C3 -113.3(5) .
C2 S1 C4 C3 98.9(6) 1_565
C6 S1 C4 C3 -85.9(3) .
C4 S1 C4 C3 134.4(3) 1_565
C7 S1 C4 C5 -165.6(4) .
C3 S1 C4 C5 113.3(5) .
C2 S1 C4 C5 81.7(4) .
C6 S1 C4 C5 -59.0(5) 1_565
N2 S1 C4 C5 -48.9(8) 1_565
C5 S1 C4 C5 -86.0(4) 1_565
N2 S1 C4 C5 53.7(3) .
C5 S1 C4 C5 0.000(4) .
C2 S1 C4 C5 -147.8(5) 1_565
C6 S1 C4 C5 27.4(3) .
C4 S1 C4 C5 -112.3(4) 1_565
C3 C4 C5 C6 2.5(8) .
S1 C4 C5 C6 -66.6(6) .
C3 C4 C5 S1 69.1(4) .
S1 C4 C5 S1 0.000(2) .
C7 S1 C5 C6 140.9(4) .
C3 S1 C5 C6 87.2(4) .
C4 S1 C5 C6 127.1(5) .
C2 S1 C5 C6 50.7(3) .
C6 S1 C5 C6 -93.4(4) 1_565
N2 S1 C5 C6 -71.5(5) 1_565
C5 S1 C5 C6 -121.0(3) 1_565
N2 S1 C5 C6 23.1(3) .
C2 S1 C5 C6 -94.8(7) 1_565
C6 S1 C5 C6 0.000(1) .
C4 S1 C5 C6 -142.8(3) 1_565
C7 S1 C5 C4 13.8(4) .
C3 S1 C5 C4 -39.8(4) .
C4 S1 C5 C4 0.000(6) .
C2 S1 C5 C4 -76.4(4) .
C6 S1 C5 C4 139.5(4) 1_565
N2 S1 C5 C4 161.5(3) 1_565
C5 S1 C5 C4 111.9(4) 1_565
N2 S1 C5 C4 -104.0(4) .
C2 S1 C5 C4 138.1(7) 1_565
C6 S1 C5 C4 -127.1(5) .
C4 S1 C5 C4 90.2(4) 1_565
C2 N2 C6 C5 -1.2(8) .
C10 N2 C6 C5 174.2(5) .
S1 N2 C6 C5 49.1(5) .
C2 N2 C6 S1 -50.4(4) .
C10 N2 C6 S1 125.1(4) .
S1 N2 C6 S1 0.0 .
C4 C5 C6 N2 -2.5(8) .
S1 C5 C6 N2 -48.6(5) .
C4 C5 C6 S1 46.1(5) .
S1 C5 C6 S1 0.0 .
C7 S1 C6 N2 94.6(4) .
C3 S1 C6 N2 67.3(3) .
C4 S1 C6 N2 107.6(3) .
C2 S1 C6 N2 28.1(3) .
C6 S1 C6 N2 -119.4(3) 1_565
N2 S1 C6 N2 -90.6(3) 1_565
C5 S1 C6 N2 -147.9(3) 1_565
N2 S1 C6 N2 0.000(2) .
C5 S1 C6 N2 135.6(5) .
C2 S1 C6 N2 -75.5(4) 1_565
C4 S1 C6 N2 -164.6(3) 1_565
C7 S1 C6 C5 -41.0(4) .
C3 S1 C6 C5 -68.3(3) .
C4 S1 C6 C5 -28.0(3) .
C2 S1 C6 C5 -107.5(4) .
C6 S1 C6 C5 105.0(4) 1_565
N2 S1 C6 C5 133.8(3) 1_565
C5 S1 C6 C5 76.5(4) 1_565
N2 S1 C6 C5 -135.6(5) .
C5 S1 C6 C5 0.0 .
C2 S1 C6 C5 148.9(4) 1_565
C4 S1 C6 C5 59.8(4) 1_565
C1 N1 C7 S1 9.0(9) .
C8 N1 C7 S1 -161.6(5) .
C1 N1 C7 S2 -175.3(4) .
C8 N1 C7 S2 14.1(6) .
C3 S1 C7 N1 -21.5(5) .
C4 S1 C7 N1 -46.2(5) .
C2 S1 C7 N1 -9.6(6) .
C6 S1 C7 N1 166.8(5) 1_565
N2 S1 C7 N1 144.4(5) 1_565
C5 S1 C7 N1 176.6(5) 1_565
N2 S1 C7 N1 -20.2(6) .
C5 S1 C7 N1 -50.8(6) .
C2 S1 C7 N1 137.7(6) 1_565
C6 S1 C7 N1 -39.0(6) .
C4 S1 C7 N1 166.3(6) 1_565
C3 S1 C7 S2 163.2(5) .
C4 S1 C7 S2 138.5(5) .
C2 S1 C7 S2 175.1(4) .
C6 S1 C7 S2 -8.5(5) 1_565
N2 S1 C7 S2 -30.9(5) 1_565
C5 S1 C7 S2 1.3(4) 1_565
N2 S1 C7 S2 164.5(3) .
C5 S1 C7 S2 133.9(4) .
C2 S1 C7 S2 -37.6(4) 1_565
C6 S1 C7 S2 145.8(4) .
C4 S1 C7 S2 -9.0(4) 1_565
C9 S2 C7 N1 9.1(5) .
C4 S2 C7 N1 -163.3(3) 1_565
C3 S2 C7 N1 -140.9(4) 1_565
C5 S2 C7 N1 -177.4(4) 1_565
C2 S2 C7 N1 -138.9(4) 1_565
C6 S2 C7 N1 -169.5(4) 1_565
N2 S2 C7 N1 -152.3(4) 1_565
C9 S2 C7 S1 -174.8(5) .
C4 S2 C7 S1 12.7(5) 1_565
C3 S2 C7 S1 35.2(5) 1_565
C5 S2 C7 S1 -1.3(5) 1_565
C2 S2 C7 S1 37.1(4) 1_565
C6 S2 C7 S1 6.6(4) 1_565
N2 S2 C7 S1 23.7(4) 1_565
C7 N1 C8 C9 -35.3(6) .
C1 N1 C8 C9 153.2(5) .
N1 C8 C9 S2 38.2(5) .
C7 S2 C9 C8 -27.7(5) .
C4 S2 C9 C8 138.5(4) 1_565
C3 S2 C9 C8 100.9(4) 1_565
C5 S2 C9 C8 -179.9(8) 1_565
C2 S2 C9 C8 69.6(5) 1_565
C6 S2 C9 C8 -4.5(43) 1_565
N2 S2 C9 C8 43.7(8) 1_565
C2 N2 C10 C11 88.2(5) .
C6 N2 C10 C11 -87.4(5) .
S1 N2 C10 C11 24.8(5) .
N2 C10 C11 C16 113.1(6) .
N2 C10 C11 C12 -68.1(6) .
C16 C11 C12 C13 -0.3(10) .
C10 C11 C12 C13 -179.1(6) .
C11 C12 C13 C14 0.7(11) .
C12 C13 C14 C15 -0.7(11) .
C13 C14 C15 C16 0.3(13) .
C14 C15 C16 C11 0.0(12) .
C12 C11 C16 C15 -0.1(10) .
C10 C11 C16 C15 178.7(6) .
